data_7004798
loop_
_publ_author_name
'Zhao, Shu-Bin'
'Liu, Guo-hui'
'Song, Datong'
'Wang, Suning'

_publ_section_title
;
 Impact of the linker groups in bis(7-azaindol-1-yl) chelate ligands on
 structures and stability of Pt(N,N-L)R2 complexes
;
_journal_issue 48
_journal_name_full 'Dalton Transactions'
_journal_page_first 6953
_journal_page_last 6965
_journal_paper_doi 10.1039/b813501k
_journal_year 2008
_chemical_formula_sum 'C30 H28 N4 Pt'
_chemical_formula_weight 639.65
_chemical_name_systematic
;
?
;
_space_group_IT_number 14
_symmetry_cell_setting monoclinic
_symmetry_space_group_name_Hall '-P 2yn'
_symmetry_space_group_name_H-M 'P 1 21/n 1'
_atom_sites_solution_hydrogens geom
_atom_sites_solution_primary direct
_atom_sites_solution_secondary difmap
_audit_creation_method SHELXL-97
_cell_angle_alpha 90.00
_cell_angle_beta 109.140(2)
_cell_angle_gamma 90.00
_cell_formula_units_Z 4
_cell_length_a 13.0677(16)
_cell_length_b 10.5124(12)
_cell_length_c 19.077(2)
_cell_measurement_temperature 180(2)
_cell_volume 2475.8(5)
_computing_cell_refinement 'Bruker SMART'
_computing_data_collection 'Bruker SMART'
_computing_data_reduction 'Bruker SHELXTL'
_computing_molecular_graphics 'Bruker SHELXTL'
_computing_publication_material 'Bruker SHELXTL'
_computing_structure_refinement 'SHELXL-97 (Sheldrick, 1997)'
_computing_structure_solution 'SHELXS-97 (Sheldrick, 1990)'
_diffrn_ambient_temperature 180(2)
_diffrn_measured_fraction_theta_full 0.999
_diffrn_measured_fraction_theta_max 0.999
_diffrn_measurement_device_type 'CCD area detector'
_diffrn_measurement_method 'phi and omega scans'
_diffrn_radiation_monochromator graphite
_diffrn_radiation_source 'fine-focus sealed tube'
_diffrn_radiation_type MoK\a
_diffrn_radiation_wavelength 0.71073
_diffrn_reflns_av_R_equivalents 0.0396
_diffrn_reflns_av_sigmaI/netI 0.0506
_diffrn_reflns_limit_h_max 16
_diffrn_reflns_limit_h_min -16
_diffrn_reflns_limit_k_max 13
_diffrn_reflns_limit_k_min -12
_diffrn_reflns_limit_l_max 23
_diffrn_reflns_limit_l_min -24
_diffrn_reflns_number 16791
_diffrn_reflns_theta_full 27.00
_diffrn_reflns_theta_max 27.00
_diffrn_reflns_theta_min 2.26
_exptl_absorpt_coefficient_mu 5.694
_exptl_absorpt_correction_T_max 0.5998
_exptl_absorpt_correction_T_min 0.3955
_exptl_absorpt_correction_type multi-scan
_exptl_crystal_colour yellow
_exptl_crystal_density_diffrn 1.716
_exptl_crystal_density_method 'not measured'
_exptl_crystal_description 'thin plate'
_exptl_crystal_F_000 1256
_exptl_crystal_size_max 0.20
_exptl_crystal_size_mid 0.10
_exptl_crystal_size_min 0.10
_refine_diff_density_max 2.784
_refine_diff_density_min -1.456
_refine_diff_density_rms 0.135
_refine_ls_extinction_method none
_refine_ls_goodness_of_fit_ref 0.998
_refine_ls_hydrogen_treatment constr
_refine_ls_matrix_type full
_refine_ls_number_parameters 316
_refine_ls_number_reflns 5408
_refine_ls_number_restraints 0
_refine_ls_restrained_S_all 0.998
_refine_ls_R_factor_all 0.0642
_refine_ls_R_factor_gt 0.0384
_refine_ls_shift/su_max 0.001
_refine_ls_shift/su_mean 0.000
_refine_ls_structure_factor_coef Fsqd
_refine_ls_weighting_details 'calc w=1/[\s^2^(Fo^2^)+(0.0494P)^2^+0.0000P] where P=(Fo^2^+2Fc^2^)/3'
_refine_ls_weighting_scheme calc
_refine_ls_wR_factor_gt 0.0835
_refine_ls_wR_factor_ref 0.0946
_reflns_number_gt 3812
_reflns_number_total 5408
_reflns_threshold_expression >2sigma(I)
_cod_data_source_file b813501k.txt
_cod_data_source_block joy1
_cod_depositor_comments
;
The following automatic conversions were performed:
'_exptl_absorpt_correction_type' value 'Multi-scan' changed to
'multi-scan' according to
'/home/saulius/struct/CIF-dictionaries/cif_core.dic' dictionary named
'cif_core.dic' version 2.4.1 from 2010-06-29.

Automatic conversion script
Id: cif_fix_enum 1527 2010-12-29 10:47:43Z saulius 
;
_cod_original_sg_symbol_H-M P2(1)/n
_cod_database_code 7004798

loop_
_symmetry_equiv_pos_as_xyz
'x, y, z'
'-x+1/2, y+1/2, -z+1/2'
'-x, -y, -z'
'x-1/2, -y-1/2, z-1/2'

loop_
_atom_site_label
_atom_site_type_symbol
_atom_site_fract_x
_atom_site_fract_y
_atom_site_fract_z
_atom_site_U_iso_or_equiv
_atom_site_adp_type
_atom_site_occupancy
_atom_site_symmetry_multiplicity
_atom_site_calc_flag
_atom_site_refinement_flags
_atom_site_disorder_assembly
_atom_site_disorder_group
Pt1 Pt 0.005245(19) 0.45170(2) 0.231902(13) 0.04218(9) Uani 1 1 d . . .
N1 N 0.1188(4) 0.5553(5) 0.3249(3) 0.0522(13) Uani 1 1 d . . .
N2 N 0.0059(5) 0.6479(5) 0.3911(3) 0.0501(13) Uani 1 1 d . . .
N3 N 0.0325(4) 0.2796(5) 0.2977(3) 0.0456(12) Uani 1 1 d . . .
N4 N -0.1443(4) 0.2211(4) 0.3050(3) 0.0419(11) Uani 1 1 d . . .
C1 C 0.2211(6) 0.5554(7) 0.3228(5) 0.070(2) Uani 1 1 d . . .
H1A H 0.2367 0.5062 0.2857 0.084 Uiso 1 1 calc R . .
C2 C 0.3045(6) 0.6242(8) 0.3724(6) 0.086(3) Uani 1 1 d . . .
H2A H 0.3754 0.6203 0.3692 0.104 Uiso 1 1 calc R . .
C3 C 0.2848(7) 0.6973(8) 0.4257(5) 0.085(3) Uani 1 1 d . . .
H3A H 0.3417 0.7454 0.4591 0.102 Uiso 1 1 calc R . .
C4 C 0.1825(6) 0.7012(7) 0.4312(4) 0.064(2) Uani 1 1 d . . .
C5 C 0.1310(7) 0.7644(7) 0.4755(4) 0.068(2) Uani 1 1 d . . .
H5A H 0.1645 0.8206 0.5154 0.081 Uiso 1 1 calc R . .
C6 C 0.0255(6) 0.7308(6) 0.4509(4) 0.0570(18) Uani 1 1 d . . .
H6A H -0.0275 0.7595 0.4715 0.068 Uiso 1 1 calc R . .
C7 C 0.1021(5) 0.6279(5) 0.3780(3) 0.0454(15) Uani 1 1 d . . .
C8 C 0.1333(5) 0.2316(6) 0.3105(4) 0.0543(16) Uani 1 1 d . . .
H8A H 0.1862 0.2863 0.3024 0.065 Uiso 1 1 calc R . .
C9 C 0.1650(6) 0.1099(6) 0.3343(4) 0.0559(17) Uani 1 1 d . . .
H9A H 0.2370 0.0828 0.3412 0.067 Uiso 1 1 calc R . .
C10 C 0.0923(6) 0.0278(6) 0.3481(4) 0.0552(18) Uani 1 1 d . . .
H10A H 0.1123 -0.0571 0.3638 0.066 Uiso 1 1 calc R . .
C11 C -0.0121(5) 0.0728(5) 0.3383(3) 0.0443(14) Uani 1 1 d . . .
C12 C -0.1061(6) 0.0219(6) 0.3485(4) 0.0530(17) Uani 1 1 d . . .
H12A H -0.1137 -0.0605 0.3667 0.064 Uiso 1 1 calc R . .
C13 C -0.1834(5) 0.1132(5) 0.3274(3) 0.0491(15) Uani 1 1 d . . .
H13A H -0.2554 0.1036 0.3282 0.059 Uiso 1 1 calc R . .
C14 C -0.0377(5) 0.1999(5) 0.3124(3) 0.0424(14) Uani 1 1 d . . .
C15 C -0.0994(5) 0.5909(5) 0.3543(3) 0.0449(14) Uani 1 1 d . . .
H15A H -0.1047 0.5676 0.3030 0.054 Uiso 1 1 calc R . .
H15B H -0.1566 0.6543 0.3515 0.054 Uiso 1 1 calc R . .
C16 C -0.1188(5) 0.4737(5) 0.3942(3) 0.0451(14) Uani 1 1 d . . .
H16A H -0.1245 0.4983 0.4429 0.054 Uiso 1 1 calc R . .
H16B H -0.0570 0.4145 0.4031 0.054 Uiso 1 1 calc R . .
C17 C -0.2231(5) 0.4077(6) 0.3477(3) 0.0465(15) Uani 1 1 d . . .
H17A H -0.2463 0.3478 0.3797 0.056 Uiso 1 1 calc R . .
H17B H -0.2808 0.4723 0.3291 0.056 Uiso 1 1 calc R . .
C18 C -0.2103(5) 0.3350(5) 0.2821(3) 0.0440(14) Uani 1 1 d . . .
H18A H -0.2828 0.3106 0.2482 0.053 Uiso 1 1 calc R . .
H18B H -0.1764 0.3914 0.2544 0.053 Uiso 1 1 calc R . .
C19 C 0.0035(5) 0.6042(5) 0.1693(3) 0.0429(14) Uani 1 1 d . . .
C20 C -0.0055(5) 0.7280(6) 0.1925(4) 0.0518(16) Uani 1 1 d . . .
H20A H -0.0213 0.7402 0.2372 0.062 Uiso 1 1 calc R . .
C21 C 0.0074(6) 0.8339(6) 0.1534(4) 0.0582(18) Uani 1 1 d . . .
H21A H 0.0002 0.9168 0.1712 0.070 Uiso 1 1 calc R . .
C22 C 0.0309(5) 0.8187(6) 0.0881(4) 0.0565(17) Uani 1 1 d . . .
H22A H 0.0404 0.8911 0.0610 0.068 Uiso 1 1 calc R . .
C23 C 0.0405(5) 0.6987(6) 0.0627(3) 0.0512(16) Uani 1 1 d . . .
H23A H 0.0571 0.6880 0.0182 0.061 Uiso 1 1 calc R . .
C24 C 0.0262(5) 0.5928(6) 0.1021(4) 0.0477(15) Uani 1 1 d . . .
H24A H 0.0317 0.5104 0.0832 0.057 Uiso 1 1 calc R . .
C25 C -0.0922(5) 0.3563(6) 0.1440(3) 0.0434(14) Uani 1 1 d . . .
C26 C -0.1802(5) 0.4116(6) 0.0890(3) 0.0495(15) Uani 1 1 d . . .
H26A H -0.1919 0.5004 0.0914 0.059 Uiso 1 1 calc R . .
C27 C -0.2503(6) 0.3435(7) 0.0316(4) 0.0569(16) Uani 1 1 d . . .
H27A H -0.3094 0.3857 -0.0034 0.068 Uiso 1 1 calc R . .
C28 C -0.2361(6) 0.2142(7) 0.0242(4) 0.0591(18) Uani 1 1 d . . .
H28A H -0.2847 0.1667 -0.0151 0.071 Uiso 1 1 calc R . .
C29 C -0.1492(6) 0.1570(6) 0.0758(4) 0.0567(17) Uani 1 1 d . . .
H29A H -0.1362 0.0690 0.0709 0.068 Uiso 1 1 calc R . .
C30 C -0.0810(5) 0.2231(5) 0.1339(3) 0.0458(15) Uani 1 1 d . . .
H30A H -0.0237 0.1786 0.1692 0.055 Uiso 1 1 calc R . .

loop_
_atom_site_aniso_label
_atom_site_aniso_U_11
_atom_site_aniso_U_22
_atom_site_aniso_U_33
_atom_site_aniso_U_23
_atom_site_aniso_U_13
_atom_site_aniso_U_12
Pt1 0.04143(15) 0.04633(13) 0.04282(14) 0.00854(11) 0.01933(10) 0.00186(12)
N1 0.039(3) 0.056(3) 0.059(3) 0.018(3) 0.012(3) -0.005(3)
N2 0.058(4) 0.048(3) 0.040(3) 0.006(2) 0.012(3) -0.008(3)
N3 0.043(3) 0.053(3) 0.041(3) 0.005(2) 0.013(2) 0.001(2)
N4 0.041(3) 0.044(2) 0.040(3) 0.004(2) 0.012(2) -0.004(2)
C1 0.043(4) 0.076(5) 0.093(6) 0.010(4) 0.023(4) -0.001(4)
C2 0.037(4) 0.092(6) 0.121(8) 0.020(6) 0.014(5) -0.009(4)
C3 0.063(6) 0.084(5) 0.081(6) 0.013(5) -0.014(5) -0.023(5)
C4 0.056(5) 0.062(4) 0.059(5) 0.025(4) -0.004(4) -0.006(4)
C5 0.082(6) 0.059(4) 0.047(4) 0.012(3) 0.000(4) -0.016(4)
C6 0.077(5) 0.053(4) 0.043(4) 0.003(3) 0.021(4) -0.006(4)
C7 0.040(4) 0.047(3) 0.041(3) 0.010(3) 0.004(3) -0.006(3)
C8 0.045(4) 0.065(4) 0.052(4) 0.012(3) 0.015(3) 0.007(3)
C9 0.048(4) 0.069(4) 0.050(4) 0.012(3) 0.014(3) 0.018(3)
C10 0.059(4) 0.054(4) 0.046(4) 0.011(3) 0.008(3) 0.016(3)
C11 0.047(4) 0.044(3) 0.037(3) 0.004(2) 0.008(3) 0.000(3)
C12 0.056(4) 0.048(3) 0.048(4) 0.007(3) 0.008(3) -0.005(3)
C13 0.049(4) 0.050(3) 0.047(4) -0.001(3) 0.014(3) -0.015(3)
C14 0.047(4) 0.045(3) 0.030(3) 0.002(2) 0.007(3) -0.002(3)
C15 0.042(4) 0.049(3) 0.043(3) 0.004(3) 0.014(3) 0.001(3)
C16 0.050(4) 0.052(3) 0.037(3) 0.004(3) 0.019(3) 0.002(3)
C17 0.048(4) 0.050(3) 0.047(4) 0.007(3) 0.024(3) 0.000(3)
C18 0.040(3) 0.049(3) 0.043(3) 0.006(3) 0.013(3) 0.001(3)
C19 0.037(3) 0.048(3) 0.043(4) 0.007(3) 0.013(3) 0.000(3)
C20 0.051(4) 0.061(4) 0.045(4) 0.005(3) 0.018(3) 0.000(3)
C21 0.059(4) 0.047(3) 0.066(5) 0.013(3) 0.018(4) 0.003(3)
C22 0.052(4) 0.058(4) 0.059(4) 0.020(3) 0.017(3) -0.004(3)
C23 0.044(4) 0.068(4) 0.048(4) 0.015(3) 0.023(3) 0.003(3)
C24 0.036(3) 0.053(3) 0.055(4) 0.004(3) 0.016(3) 0.003(3)
C25 0.044(4) 0.056(3) 0.038(3) 0.008(3) 0.023(3) 0.007(3)
C26 0.053(4) 0.056(3) 0.045(4) 0.007(3) 0.025(3) 0.009(3)
C27 0.050(4) 0.079(4) 0.044(4) 0.005(3) 0.019(3) 0.006(4)
C28 0.062(5) 0.074(4) 0.049(4) -0.005(4) 0.027(4) -0.018(4)
C29 0.075(5) 0.050(3) 0.053(4) 0.003(3) 0.033(4) -0.002(3)
C30 0.049(4) 0.051(3) 0.046(4) 0.006(3) 0.028(3) 0.003(3)

loop_
_atom_type_symbol
_atom_type_description
_atom_type_scat_dispersion_real
_atom_type_scat_dispersion_imag
_atom_type_scat_source
C C 0.0033 0.0016 'International Tables Vol C Tables 4.2.6.8 and 6.1.1.4'
H H 0.0000 0.0000 'International Tables Vol C Tables 4.2.6.8 and 6.1.1.4'
N N 0.0061 0.0033 'International Tables Vol C Tables 4.2.6.8 and 6.1.1.4'
Pt Pt -1.7033 8.3905 'International Tables Vol C Tables 4.2.6.8 and 6.1.1.4'

loop_
_geom_angle_atom_site_label_1
_geom_angle_atom_site_label_2
_geom_angle_atom_site_label_3
_geom_angle
_geom_angle_site_symmetry_1
_geom_angle_site_symmetry_3
_geom_angle_publ_flag
C19 Pt1 C25 91.3(2) . . ?
C19 Pt1 N3 170.6(2) . . ?
C25 Pt1 N3 90.3(2) . . ?
C19 Pt1 N1 87.5(2) . . ?
C25 Pt1 N1 176.7(2) . . ?
N3 Pt1 N1 90.40(18) . . ?
C7 N1 C1 115.4(6) . . ?
C7 N1 Pt1 131.2(4) . . ?
C1 N1 Pt1 113.0(5) . . ?
C7 N2 C6 108.1(5) . . ?
C7 N2 C15 128.8(5) . . ?
C6 N2 C15 123.0(6) . . ?
C14 N3 C8 114.9(5) . . ?
C14 N3 Pt1 130.7(4) . . ?
C8 N3 Pt1 112.4(4) . . ?
C13 N4 C14 107.7(5) . . ?
C13 N4 C18 122.0(5) . . ?
C14 N4 C18 130.2(5) . . ?
N1 C1 C2 122.9(8) . . ?
C3 C2 C1 120.2(8) . . ?
C2 C3 C4 119.9(8) . . ?
C3 C4 C5 136.6(8) . . ?
C3 C4 C7 116.0(8) . . ?
C5 C4 C7 107.4(7) . . ?
C6 C5 C4 107.6(7) . . ?
C5 C6 N2 110.0(7) . . ?
N1 C7 N2 127.5(5) . . ?
N1 C7 C4 125.6(7) . . ?
N2 C7 C4 107.0(6) . . ?
N3 C8 C9 125.1(7) . . ?
C10 C9 C8 119.8(6) . . ?
C9 C10 C11 117.9(6) . . ?
C10 C11 C12 135.2(6) . . ?
C10 C11 C14 118.1(6) . . ?
C12 C11 C14 106.7(6) . . ?
C13 C12 C11 106.8(5) . . ?
C12 C13 N4 111.1(6) . . ?
N3 C14 N4 128.3(5) . . ?
N3 C14 C11 124.1(6) . . ?
N4 C14 C11 107.6(5) . . ?
N2 C15 C16 112.4(5) . . ?
C15 C16 C17 110.0(5) . . ?
C18 C17 C16 112.8(5) . . ?
N4 C18 C17 112.3(5) . . ?
C20 C19 C24 115.6(5) . . ?
C20 C19 Pt1 123.2(5) . . ?
C24 C19 Pt1 120.7(4) . . ?
C21 C20 C19 123.0(6) . . ?
C20 C21 C22 119.6(6) . . ?
C23 C22 C21 119.7(6) . . ?
C22 C23 C24 120.2(6) . . ?
C23 C24 C19 121.8(6) . . ?
C26 C25 C30 113.6(6) . . ?
C26 C25 Pt1 123.9(5) . . ?
C30 C25 Pt1 122.4(5) . . ?
C27 C26 C25 123.2(6) . . ?
C26 C27 C28 121.0(7) . . ?
C29 C28 C27 117.6(7) . . ?
C30 C29 C28 121.7(6) . . ?
C29 C30 C25 122.7(6) . . ?

loop_
_geom_bond_atom_site_label_1
_geom_bond_atom_site_label_2
_geom_bond_distance
_geom_bond_site_symmetry_2
_geom_bond_publ_flag
Pt1 C19 1.995(6) . ?
Pt1 C25 2.010(6) . ?
Pt1 N3 2.163(5) . ?
Pt1 N1 2.193(5) . ?
N1 C7 1.341(8) . ?
N1 C1 1.350(9) . ?
N2 C7 1.377(8) . ?
N2 C6 1.393(8) . ?
N2 C15 1.452(8) . ?
N3 C14 1.338(7) . ?
N3 C8 1.356(8) . ?
N4 C13 1.370(7) . ?
N4 C14 1.371(7) . ?
N4 C18 1.457(7) . ?
C1 C2 1.389(11) . ?
C2 C3 1.366(12) . ?
C3 C4 1.375(11) . ?
C4 C5 1.408(11) . ?
C4 C7 1.424(9) . ?
C5 C6 1.349(10) . ?
C8 C9 1.375(8) . ?
C9 C10 1.371(9) . ?
C10 C11 1.398(9) . ?
C11 C12 1.410(9) . ?
C11 C14 1.426(7) . ?
C12 C13 1.356(9) . ?
C15 C16 1.513(8) . ?
C16 C17 1.528(8) . ?
C17 C18 1.522(8) . ?
C19 C20 1.392(8) . ?
C19 C24 1.414(8) . ?
C20 C21 1.381(8) . ?
C21 C22 1.388(9) . ?
C22 C23 1.371(9) . ?
C23 C24 1.390(8) . ?
C25 C26 1.403(8) . ?
C25 C30 1.428(8) . ?
C26 C27 1.375(9) . ?
C27 C28 1.386(10) . ?
C28 C29 1.374(9) . ?
C29 C30 1.363(9) . ?
